data_4321044
loop_
_publ_author_name
'Bohum\'ir Gr\"uner'
'Ari Lehtonen'
'Raikko Kivek\"as'
'Reijo Sillanp\"a\"a'
'Josef Holub'
'Francesc Teixidor'
'Clara Vi\~nas'
'Bohumil \<St\'ibr'

_publ_contact_author
;    Dr Bohumil Stibr, DSc
     Institute of Inorganic Chemistry
     Academy of Sciences of the Czech Republic
     25056 Rez
     Czech Republic
;
_publ_contact_author_email stibr@iic.cas.cz
_publ_contact_author_fax +4202-20940161
_publ_contact_author_phone +4202-66173106
_publ_section_title
;
 Unusual 9 \\rightarrow 10 Rearrangement of the Substituted Cage Carbon in
 the Ferratricarbollide Series. Synthesis of the Isomeric Complexes
 [2-\n^5^-(C~5~H~5~)-10-X-closo-2,1,7,10-FeC~3~B~8~H~10~] (where X =
 H~2~N, MeHN, Me~2~N and Bu^t^HN)
;
_journal_name_full 'Inorganic Chemistry'
_journal_page_first 2577
_journal_page_last 2580
_journal_paper_doi 10.1021/ic991375s
_journal_volume 39
_journal_year 2000
_chemical_formula_moiety 'C12 H25 B8 Fe N'
_chemical_formula_sum 'C12 H25 B8 Fe N'
_chemical_formula_weight 325.66
_chemical_name_systematic
; 
 ? 
;
_space_group_IT_number 14
_symmetry_cell_setting monoclinic
_symmetry_space_group_name_Hall '-P 2yn'
_symmetry_space_group_name_H-M 'P 1 21/n 1'
_atom_sites_solution_hydrogens geom
_atom_sites_solution_primary direct
_atom_sites_solution_secondary difmap
_audit_creation_method SHELXL-97
_cell_angle_alpha 90.00
_cell_angle_beta 93.37(3)
_cell_angle_gamma 90.00
_cell_formula_units_Z 4
_cell_length_a 13.149(4)
_cell_length_b 6.501(4)
_cell_length_c 19.421(5)
_cell_measurement_reflns_used 25
_cell_measurement_temperature 193(2)
_cell_measurement_theta_max 9.94
_cell_measurement_theta_min 6.21
_cell_volume 1657.3(12)
_computing_cell_refinement
;
MSC/AFC Diffractometer Control Software (Molecular Structure Corporation, 
1993)
;
_computing_data_collection
;
MSC/AFC Diffractometer Control Software (Molecular Structure Corporation, 
1993)
;
_computing_data_reduction
;
Texsan Process (Molecular Structure Corporation, 1993)
;
_computing_molecular_graphics 'SHELXTL/PC (Sheldrick, 1990)'
_computing_publication_material 'SHELXL-97 (Sheldrick, 1997)'
_computing_structure_refinement 'SHELXL-97 (Sheldrick, 1997)'
_computing_structure_solution 'SHELXS-97 (Sheldrick, 1990)'
_diffrn_ambient_temperature 193(2)
_diffrn_measured_fraction_theta_full 0.863
_diffrn_measured_fraction_theta_max 0.863
_diffrn_measurement_device_type 'Rigaku AFC7S'
_diffrn_measurement_method \w--2\q
_diffrn_radiation_monochromator graphite
_diffrn_radiation_source 'fine-focus sealed tube'
_diffrn_radiation_type MoK\a
_diffrn_radiation_wavelength 0.71069
_diffrn_reflns_av_R_equivalents 0.0223
_diffrn_reflns_av_sigmaI/netI 0.0446
_diffrn_reflns_limit_h_max 15
_diffrn_reflns_limit_h_min -15
_diffrn_reflns_limit_k_max 7
_diffrn_reflns_limit_k_min -6
_diffrn_reflns_limit_l_max 22
_diffrn_reflns_limit_l_min -23
_diffrn_reflns_number 5045
_diffrn_reflns_theta_full 24.99
_diffrn_reflns_theta_max 24.99
_diffrn_reflns_theta_min 3.10
_diffrn_standards_decay_% 0.0
_diffrn_standards_interval_count 150
_diffrn_standards_number 3
_exptl_absorpt_coefficient_mu 0.897
_exptl_absorpt_correction_T_max 0.8772
_exptl_absorpt_correction_T_min 0.6883
_exptl_absorpt_correction_type psi-scan
_exptl_absorpt_process_details 'North, Phillips & Mathews 1968'
_exptl_crystal_colour orange
_exptl_crystal_density_diffrn 1.305
_exptl_crystal_density_meas ?
_exptl_crystal_density_method 'not measured'
_exptl_crystal_description prism
_exptl_crystal_F_000 680
_exptl_crystal_size_max 0.45
_exptl_crystal_size_mid 0.35
_exptl_crystal_size_min 0.15
_refine_diff_density_max 0.529
_refine_diff_density_min -0.448
_refine_diff_density_rms 0.069
_refine_ls_extinction_coef 0.0039(4)
_refine_ls_extinction_expression Fc^*^=kFc[1+0.001xFc^2^\l^3^/sin(2\q)]^-1/4^
_refine_ls_extinction_method SHELXL
_refine_ls_goodness_of_fit_ref 1.042
_refine_ls_hydrogen_treatment constr
_refine_ls_matrix_type full
_refine_ls_number_parameters 202
_refine_ls_number_reflns 2763
_refine_ls_number_restraints 11
_refine_ls_restrained_S_all 1.040
_refine_ls_R_factor_all 0.0552
_refine_ls_R_factor_gt 0.0471
_refine_ls_shift/su_max 0.003
_refine_ls_shift/su_mean 0.000
_refine_ls_structure_factor_coef Fsqd
_refine_ls_weighting_details 'w=1/[\s^2^(Fo^2^)+(0.0506P)^2^+2.5050P] where P=(Fo^2^+2Fc^2^)/3'
_refine_ls_weighting_scheme calc
_refine_ls_wR_factor_gt 0.1181
_refine_ls_wR_factor_ref 0.1229
_reflns_number_gt 2371
_reflns_number_total 2763
_reflns_threshold_expression >2sigma(I)
_cod_data_source_file ic991375s.cif
_cod_data_source_block compound_3d
_cod_depositor_comments
;
The following automatic conversions were performed:

'_exptl_crystal_density_meas' value 'not measured' was changed to '?'
- the value is perceived as not measured.

Automatic conversion script
Id: cif_fix_values 3008 2015-01-20 13:52:24Z robertas 

The following automatic conversions were performed:

'_refine_ls_weighting_scheme' value 'calc
w=1/[\s^2^(Fo^2^)+(0.0506P)^2^+2.5050P] where P=(Fo^2^+2Fc^2^)/3' was
changed to 'calc'. New tag '_refine_ls_weighting_details' was
created. The value of the new tag was set to
'w=1/[\s^2^(Fo^2^)+(0.0506P)^2^+2.5050P] where P=(Fo^2^+2Fc^2^)/3'.

Automatic conversion script
Id: cif_fix_values 3143 2015-03-26 13:38:13Z robertas 
;
_cod_database_code 4321044

loop_
_symmetry_equiv_pos_as_xyz
'x, y, z'
'-x+1/2, y+1/2, -z+1/2'
'-x, -y, -z'
'x-1/2, -y-1/2, z-1/2'

loop_
_atom_site_label
_atom_site_type_symbol
_atom_site_fract_x
_atom_site_fract_y
_atom_site_fract_z
_atom_site_U_iso_or_equiv
_atom_site_adp_type
_atom_site_occupancy
_atom_site_calc_flag
_atom_site_refinement_flags
_atom_site_disorder_assembly
_atom_site_disorder_group
N N 0.762080(13) 0.215301(14) 0.56873(6) 0.0267(4) Uani 1 d D . .
H0 H 0.790171(19) 0.09082(2) 0.57165(18) 0.032 Uiso 1 d D . .
C1 C 0.75374(12) 0.1214(3) 0.36764(8) 0.0264(4) Uani 1 d . . .
H1 H 0.7502 -0.0166 0.3331 0.032 Uiso 1 calc R . .
Fe2 Fe 0.895496(17) 0.25085(4) 0.370413(11) 0.02654(7) Uani 1 d . . .
B3 B 0.75881(15) 0.3617(3) 0.33243(10) 0.0287(5) Uani 1 d . . .
H3 H 0.7614 0.3962 0.2761 0.034 Uiso 1 calc R . .
B4 B 0.64497(15) 0.2658(3) 0.36761(10) 0.0288(5) Uani 1 d . . .
H4 H 0.5743 0.2345 0.3342 0.035 Uiso 1 calc R . .
B5 B 0.68353(14) 0.1081(3) 0.43811(9) 0.0259(5) Uani 1 d . . .
H5 H 0.6379 -0.0289 0.4529 0.031 Uiso 1 calc R . .
B6 B 0.82053(14) 0.1046(3) 0.44469(9) 0.0254(5) Uani 1 d . . .
H6 H 0.8625 -0.0351 0.4646 0.030 Uiso 1 calc R . .
C7 C 0.81684(13) 0.5056(3) 0.39728(8) 0.0282(4) Uani 1 d . . .
H7 H 0.8587 0.6491 0.3842 0.034 Uiso 1 calc R . .
B8 B 0.68621(15) 0.5173(3) 0.38798(10) 0.0297(5) Uani 1 d . . .
H8 H 0.6426 0.6555 0.3684 0.036 Uiso 1 calc R . .
B9 B 0.64082(14) 0.3594(3) 0.45304(10) 0.0266(5) Uani 1 d . . .
H9 H 0.5673 0.3901 0.4775 0.032 Uiso 1 calc R . .
C10 C 0.74944(12) 0.2645(2) 0.49638(8) 0.0217(4) Uani 1 d . . .
B11 B 0.86306(14) 0.3610(3) 0.46417(9) 0.0256(5) Uani 1 d . . .
H11 H 0.9338 0.3965 0.4969 0.031 Uiso 1 calc R . .
B12 B 0.75041(15) 0.5134(3) 0.47045(10) 0.0268(5) Uani 1 d . . .
H12 H 0.7492 0.6469 0.5068 0.032 Uiso 1 calc R . .
C13A C 0.982268(11) 0.334888(10) 0.288033(5) 0.0344(8) Uiso 0.519(2) d PD A 1
H13A H 0.9624 0.4280 0.2520 0.041 Uiso 0.519(2) calc PR A 1
C14A C 0.963465(14) 0.119846(11) 0.288995(5) 0.0285(7) Uiso 0.519(2) d PD A 1
H14A H 0.9293 0.0421 0.2533 0.034 Uiso 0.519(2) calc PR A 1
C15A C 1.004912(11) 0.041692(14) 0.352909(5) 0.0417(9) Uiso 0.519(2) d PD A 1
H15A H 1.0026 -0.0981 0.3670 0.050 Uiso 0.519(2) calc PR A 1
C16A C 1.050422(17) 0.204500(10) 0.392533(6) 0.0297(8) Uiso 0.519(2) d PD A 1
H16A H 1.0833 0.1954 0.4373 0.036 Uiso 0.519(2) calc PR A 1
C17A C 1.036532(15) 0.383798(15) 0.351290(5) 0.0328(8) Uiso 0.519(2) d PD A 1
H17A H 1.0601 0.5173 0.3642 0.039 Uiso 0.519(2) calc PR A 1
C13B C 0.967564(12) 0.233619(10) 0.278766(5) 0.0339(9) Uiso 0.481(2) d PD A 2
H13B H 0.9386 0.2697 0.2345 0.041 Uiso 0.481(2) calc PR A 2
C14B C 0.966057(12) 0.034024(13) 0.308389(4) 0.0337(9) Uiso 0.481(2) d PD A 2
H14B H 0.9358 -0.0850 0.2875 0.040 Uiso 0.481(2) calc PR A 2
C15B C 1.017602(12) 0.042994(12) 0.374654(6) 0.0320(8) Uiso 0.481(2) d PD A 2
H15B H 1.0285 -0.0676 0.4062 0.038 Uiso 0.481(2) calc PR A 2
C16B C 1.049582(16) 0.250133(11) 0.384363(5) 0.0340(9) Uiso 0.481(2) d PD A 2
H16B H 1.0862 0.3009 0.4244 0.041 Uiso 0.481(2) calc PR A 2
C17B C 1.019194(14) 0.370783(17) 0.325768(5) 0.0470(11) Uiso 0.481(2) d PD A 2
H17B H 1.0310 0.5135 0.3194 0.056 Uiso 0.481(2) calc PR A 2
C18 C 0.68172(14) 0.2343(3) 0.61949(9) 0.0309(4) Uani 1 d . . .
C19 C 0.58843(15) 0.1020(3) 0.60179(10) 0.0440(5) Uani 1 d . . .
H19A H 0.5545 0.1503 0.5585 0.066 Uiso 1 calc R . .
H19B H 0.5413 0.1120 0.6389 0.066 Uiso 1 calc R . .
H19C H 0.6094 -0.0415 0.5966 0.066 Uiso 1 calc R . .
C20 C 0.65269(15) 0.4586(3) 0.62853(9) 0.0424(6) Uani 1 d . . .
H20A H 0.7141 0.5397 0.6402 0.064 Uiso 1 calc R . .
H20B H 0.6058 0.4704 0.6657 0.064 Uiso 1 calc R . .
H20C H 0.6195 0.5104 0.5855 0.064 Uiso 1 calc R . .
C21 C 0.73475(15) 0.1569(4) 0.68708(9) 0.0452(6) Uani 1 d . . .
H21A H 0.7556 0.0134 0.6815 0.068 Uiso 1 calc R . .
H21B H 0.6876 0.1663 0.7242 0.068 Uiso 1 calc R . .
H21C H 0.7950 0.2417 0.6987 0.068 Uiso 1 calc R . .

loop_
_atom_site_aniso_label
_atom_site_aniso_U_11
_atom_site_aniso_U_22
_atom_site_aniso_U_33
_atom_site_aniso_U_23
_atom_site_aniso_U_13
_atom_site_aniso_U_12
N 0.0257(7) 0.0370(8) 0.0182(6) 0.0012(6) 0.0069(5) 0.0039(6)
C1 0.0254(8) 0.0294(9) 0.0244(8) -0.0030(7) 0.0016(6) 0.0014(7)
Fe2 0.02159(12) 0.03848(14) 0.01995(11) -0.00207(10) 0.00464(9) 0.00010(11)
B3 0.0289(9) 0.0348(11) 0.0226(8) 0.0010(9) 0.0026(7) 0.0004(9)
B4 0.0243(9) 0.0361(11) 0.0255(9) -0.0006(9) -0.0017(7) 0.0028(8)
B5 0.0263(9) 0.0265(9) 0.0251(9) -0.0012(8) 0.0031(7) -0.0025(8)
B6 0.0243(8) 0.0268(9) 0.0251(9) -0.0053(8) 0.0022(7) 0.0020(8)
C7 0.0301(8) 0.0286(8) 0.0263(8) 0.0044(7) 0.0049(7) -0.0064(7)
B8 0.0309(10) 0.0300(10) 0.0284(9) 0.0039(9) 0.0024(8) 0.0061(9)
B9 0.0235(8) 0.0291(10) 0.0274(9) -0.0002(9) 0.0018(7) 0.0043(8)
C10 0.0221(7) 0.0232(8) 0.0204(7) -0.0013(7) 0.0054(6) 0.0003(7)
B11 0.0226(8) 0.0292(10) 0.0251(8) -0.0005(8) 0.0031(7) -0.0034(8)
B12 0.0295(9) 0.0248(9) 0.0266(9) -0.0017(8) 0.0054(8) -0.0004(8)
C18 0.0291(8) 0.0410(10) 0.0236(8) 0.0000(8) 0.0116(7) 0.0021(8)
C19 0.0383(9) 0.0553(12) 0.0402(10) -0.0002(10) 0.0172(8) -0.0122(10)
C20 0.0439(11) 0.0524(12) 0.0319(9) -0.0088(9) 0.0110(8) 0.0081(10)
C21 0.0459(10) 0.0658(13) 0.0251(8) 0.0074(10) 0.0123(8) 0.0085(11)

loop_
_atom_type_symbol
_atom_type_description
_atom_type_scat_dispersion_real
_atom_type_scat_dispersion_imag
_atom_type_scat_source
C C 0.0033 0.0016 'International Tables Vol C Tables 4.2.6.8 and 6.1.1.4'
H H 0.0000 0.0000 'International Tables Vol C Tables 4.2.6.8 and 6.1.1.4'
B B 0.0013 0.0007 'International Tables Vol C Tables 4.2.6.8 and 6.1.1.4'
Fe Fe 0.3463 0.8444 'International Tables Vol C Tables 4.2.6.8 and 6.1.1.4'
N N 0.0061 0.0033 'International Tables Vol C Tables 4.2.6.8 and 6.1.1.4'

loop_
_geom_angle_atom_site_label_1
_geom_angle_atom_site_label_2
_geom_angle_atom_site_label_3
_geom_angle
_geom_angle_site_symmetry_1
_geom_angle_site_symmetry_3
_geom_angle_publ_flag
C10 N C18 125.47(10) . . y
C10 N H0 106.7(2) . . ?
C18 N H0 109.90(19) . . ?
B6 C1 B5 64.07(11) . . ?
B6 C1 B3 112.47(13) . . ?
B5 C1 B3 113.91(14) . . ?
B6 C1 B4 115.20(13) . . ?
B5 C1 B4 62.22(11) . . ?
B3 C1 B4 63.29(11) . . ?
B6 C1 Fe2 65.05(9) . . ?
B5 C1 Fe2 122.57(11) . . ?
B3 C1 Fe2 64.97(9) . . ?
B4 C1 Fe2 122.39(12) . . ?
B6 C1 H1 118.6 . . ?
B5 C1 H1 115.9 . . ?
B3 C1 H1 119.6 . . ?
B4 C1 H1 115.8 . . ?
Fe2 C1 H1 110.6 . . ?
C15A Fe2 B11 125.33(6) . . ?
C15A Fe2 C16B 46.064(19) . . ?
B11 Fe2 C16B 98.18(6) . . ?
C15A Fe2 B6 100.63(6) . . ?
B11 Fe2 B6 52.42(8) . . ?
C16B Fe2 B6 115.27(6) . . ?
C15A Fe2 B3 143.06(6) . . ?
B11 Fe2 B3 88.42(8) . . ?
C16B Fe2 B3 154.63(6) . . ?
B6 Fe2 B3 88.17(8) . . ?
C15A Fe2 C7 165.13(5) . . ?
B11 Fe2 C7 49.10(7) . . ?
C16B Fe2 C7 119.07(5) . . ?
B6 Fe2 C7 85.62(8) . . ?
B3 Fe2 C7 49.73(7) . . ?
C15A Fe2 C17B 66.00(3) . . ?
B11 Fe2 C17B 117.50(6) . . ?
C16B Fe2 C17B 40.832(16) . . ?
B6 Fe2 C17B 155.82(5) . . ?
B3 Fe2 C17B 114.80(6) . . ?
C7 Fe2 C17B 103.14(6) . . ?
C15A Fe2 C1 112.06(6) . . ?
B11 Fe2 C1 85.95(7) . . ?
C16B Fe2 C1 154.86(5) . . ?
B6 Fe2 C1 49.13(7) . . ?
B3 Fe2 C1 49.54(8) . . ?
C7 Fe2 C1 82.27(8) . . ?
C17B Fe2 C1 153.41(5) . . ?
C15A Fe2 C14A 40.835(16) . . ?
B11 Fe2 C14A 165.06(5) . . ?
C16B Fe2 C14A 67.92(3) . . ?
B6 Fe2 C14A 127.32(6) . . ?
B3 Fe2 C14A 106.49(6) . . ?
C7 Fe2 C14A 141.95(5) . . ?
C17B Fe2 C14A 55.68(3) . . ?
C1 Fe2 C14A 104.32(5) . . ?
C15A Fe2 C13B 56.807(19) . . ?
B11 Fe2 C13B 157.57(6) . . ?
C16B Fe2 C13B 67.06(3) . . ?
B6 Fe2 C13B 148.45(6) . . ?
B3 Fe2 C13B 98.45(6) . . ?
C7 Fe2 C13B 121.99(5) . . ?
C17B Fe2 C13B 40.415(18) . . ?
C1 Fe2 C13B 114.74(5) . . ?
C14A Fe2 C13B 21.521(13) . . ?
C15A Fe2 C16A 40.479(14) . . ?
B11 Fe2 C16A 96.95(6) . . ?
C16B Fe2 C16A 9.286(6) . . ?
B6 Fe2 C16A 107.22(6) . . ?
B3 Fe2 C16A 163.82(6) . . ?
C7 Fe2 C16A 124.82(5) . . ?
C17B Fe2 C16A 49.30(2) . . ?
C1 Fe2 C16A 145.81(5) . . ?
C14A Fe2 C16A 68.43(3) . . ?
C13B Fe2 C16A 71.16(3) . . ?
C15A Fe2 C13A 67.77(3) . . ?
B11 Fe2 C13A 138.46(6) . . ?
C16B Fe2 C13A 61.13(2) . . ?
B6 Fe2 C13A 167.19(6) . . ?
B3 Fe2 C13A 98.05(6) . . ?
C7 Fe2 C13A 106.95(6) . . ?
C17B Fe2 C13A 24.722(12) . . ?
C1 Fe2 C13A 128.71(5) . . ?
C14A Fe2 C13A 40.11(3) . . ?
C13B Fe2 C13A 19.547(12) . . ?
C16A Fe2 C13A 67.91(2) . . ?
C1 B3 C7 103.38(13) . . ?
C1 B3 B4 58.42(11) . . ?
C7 B3 B4 104.82(13) . . ?
C1 B3 B8 103.90(13) . . ?
C7 B3 B8 58.64(11) . . ?
B4 B3 B8 58.77(11) . . ?
C1 B3 Fe2 65.49(9) . . ?
C7 B3 Fe2 65.21(9) . . ?
B4 B3 Fe2 118.55(12) . . ?
B8 B3 Fe2 118.15(11) . . ?
C1 B3 H3 125.3 . . ?
C7 B3 H3 124.9 . . ?
B4 B3 H3 121.0 . . ?
B8 B3 H3 121.5 . . ?
Fe2 B3 H3 110.4 . . ?
C1 B4 B8 105.24(14) . . ?
C1 B4 B5 58.53(11) . . ?
B8 B4 B5 107.17(14) . . ?
C1 B4 B9 105.07(13) . . ?
B8 B4 B9 59.77(11) . . ?
B5 B4 B9 59.66(11) . . ?
C1 B4 B3 58.29(11) . . ?
B8 B4 B3 60.62(12) . . ?
B5 B4 B3 106.86(13) . . ?
B9 B4 B3 108.04(14) . . ?
C1 B4 H4 124.5 . . ?
B8 B4 H4 122.2 . . ?
B5 B4 H4 122.4 . . ?
B9 B4 H4 122.3 . . ?
B3 B4 H4 121.7 . . ?
C1 B5 C10 102.93(13) . . ?
C1 B5 B9 106.25(14) . . ?
C10 B5 B9 59.64(10) . . ?
C1 B5 B4 59.25(11) . . ?
C10 B5 B4 106.18(14) . . ?
B9 B5 B4 60.45(11) . . ?
C1 B5 B6 57.86(10) . . ?
C10 B5 B6 59.75(10) . . ?
B9 B5 B6 109.17(14) . . ?
B4 B5 B6 107.69(14) . . ?
C1 B5 H5 124.8 . . ?
C10 B5 H5 124.0 . . ?
B9 B5 H5 121.1 . . ?
B4 B5 H5 121.8 . . ?
B6 B5 H5 121.4 . . ?
C1 B6 C10 101.63(12) . . ?
C1 B6 B11 105.42(13) . . ?
C10 B6 B11 59.85(10) . . ?
C1 B6 B5 58.08(10) . . ?
C10 B6 B5 57.83(10) . . ?
B11 B6 B5 107.60(13) . . ?
C1 B6 Fe2 65.81(9) . . ?
C10 B6 Fe2 115.27(12) . . ?
B11 B6 Fe2 63.64(9) . . ?
B5 B6 Fe2 118.02(12) . . ?
C1 B6 H6 125.2 . . ?
C10 B6 H6 123.5 . . ?
B11 B6 H6 122.7 . . ?
B5 B6 H6 120.4 . . ?
Fe2 B6 H6 112.0 . . ?
B11 C7 B3 112.75(14) . . ?
B11 C7 B12 63.61(11) . . ?
B3 C7 B12 113.55(13) . . ?
B11 C7 B8 114.71(13) . . ?
B3 C7 B8 63.07(11) . . ?
B12 C7 B8 61.98(11) . . ?
B11 C7 Fe2 65.09(9) . . ?
B3 C7 Fe2 65.06(9) . . ?
B12 C7 Fe2 121.87(11) . . ?
B8 C7 Fe2 121.90(12) . . ?
B11 C7 H7 118.6 . . ?
B3 C7 H7 119.5 . . ?
B12 C7 H7 116.5 . . ?
B8 C7 H7 116.2 . . ?
Fe2 C7 H7 110.8 . . ?
C7 B8 B9 106.14(13) . . ?
C7 B8 B4 105.99(14) . . ?
B9 B8 B4 60.42(12) . . ?
C7 B8 B12 58.84(11) . . ?
B9 B8 B12 60.30(11) . . ?
B4 B8 B12 108.35(14) . . ?
C7 B8 B3 58.29(11) . . ?
B9 B8 B3 108.53(15) . . ?
B4 B8 B3 60.60(12) . . ?
B12 B8 B3 107.11(14) . . ?
C7 B8 H8 124.0 . . ?
B9 B8 H8 121.6 . . ?
B4 B8 H8 121.6 . . ?
B12 B8 H8 121.8 . . ?
B3 B8 H8 121.8 . . ?
C10 B9 B5 59.05(10) . . ?
C10 B9 B8 104.62(13) . . ?
B5 B9 B8 107.39(14) . . ?
C10 B9 B12 57.91(10) . . ?
B5 B9 B12 107.02(13) . . ?
B8 B9 B12 60.04(11) . . ?
C10 B9 B4 105.29(13) . . ?
B5 B9 B4 59.88(11) . . ?
B8 B9 B4 59.82(12) . . ?
B12 B9 B4 107.67(14) . . ?
C10 B9 H9 124.5 . . ?
B5 B9 H9 121.9 . . ?
B8 B9 H9 122.5 . . ?
B12 B9 H9 122.1 . . ?
B4 B9 H9 122.2 . . ?
N C10 B12 119.95(12) . . y
N C10 B5 122.39(12) . . y
B12 C10 B5 112.44(13) . . ?
N C10 B9 126.78(12) . . y
B12 C10 B9 62.30(11) . . ?
B5 C10 B9 61.31(11) . . ?
N C10 B6 113.07(12) . . y
B12 C10 B6 112.47(13) . . ?
B5 C10 B6 62.42(10) . . ?
B9 C10 B6 112.70(12) . . ?
N C10 B11 111.86(11) . . y
B12 C10 B11 62.28(11) . . ?
B5 C10 B11 112.39(12) . . ?
B9 C10 B11 113.10(12) . . ?
B6 C10 B11 61.16(11) . . ?
C7 B11 C10 101.33(12) . . ?
C7 B11 B6 105.19(13) . . ?
C10 B11 B6 59.00(10) . . ?
C7 B11 B12 58.86(11) . . ?
C10 B11 B12 56.84(10) . . ?
B6 B11 B12 106.24(13) . . ?
C7 B11 Fe2 65.81(9) . . ?
C10 B11 Fe2 114.81(11) . . ?
B6 B11 Fe2 63.94(9) . . ?
B12 B11 Fe2 118.38(11) . . ?
C7 B11 H11 124.9 . . ?
C10 B11 H11 124.3 . . ?
B6 B11 H11 123.4 . . ?
B12 B11 H11 120.7 . . ?
Fe2 B11 H11 111.8 . . ?
C10 B12 C7 103.40(13) . . ?
C10 B12 B8 105.77(13) . . ?
C7 B12 B8 59.18(11) . . ?
C10 B12 B9 59.78(11) . . ?
C7 B12 B9 105.91(13) . . ?
B8 B12 B9 59.66(11) . . ?
C10 B12 B11 60.88(11) . . ?
C7 B12 B11 57.53(10) . . ?
B8 B12 B11 107.41(13) . . ?
B9 B12 B11 109.95(14) . . ?
C10 B12 H12 123.5 . . ?
C7 B12 H12 125.0 . . ?
B8 B12 H12 122.5 . . ?
B9 B12 H12 121.2 . . ?
B11 B12 H12 120.9 . . ?
C14A C13A C17A 106.743(11) . . ?
C14A C13A Fe2 68.257(12) . . ?
C17A C13A Fe2 70.47(2) . . ?
C14A C13A H13A 126.6 . . ?
C17A C13A H13A 126.6 . . ?
Fe2 C13A H13A 126.2 . . ?
C15A C14A C13A 107.793(18) . . ?
C15A C14A Fe2 68.67(2) . . ?
C13A C14A Fe2 71.63(2) . . ?
C15A C14A H14A 126.1 . . ?
C13A C14A H14A 126.1 . . ?
Fe2 C14A H14A 125.2 . . ?
C16A C15A C14A 109.57(3) . . ?
C16A C15A Fe2 71.89(3) . . ?
C14A C15A Fe2 70.50(2) . . ?
C16A C15A H15A 125.2 . . ?
C14A C15A H15A 125.2 . . ?
Fe2 C15A H15A 124.0 . . ?
C15A C16A C17A 105.67(4) . . ?
C15A C16A Fe2 67.63(3) . . ?
C17A C16A Fe2 70.88(2) . . ?
C15A C16A H16A 127.2 . . ?
C17A C16A H16A 127.2 . . ?
Fe2 C16A H16A 125.9 . . ?
C16A C17A C13A 110.22(3) . . ?
C16A C17A Fe2 69.38(3) . . ?
C13A C17A Fe2 69.92(3) . . ?
C16A C17A H17A 124.9 . . ?
C13A C17A H17A 124.9 . . ?
Fe2 C17A H17A 127.4 . . ?
C17B C13B C14B 109.32(3) . . ?
C17B C13B Fe2 68.82(2) . . ?
C14B C13B Fe2 71.506(18) . . ?
C17B C13B H13B 125.3 . . ?
C14B C13B H13B 125.3 . . ?
Fe2 C13B H13B 125.9 . . ?
C15B C14B C13B 108.202(16) . . ?
C15B C14B Fe2 69.929(18) . . ?
C13B C14B Fe2 68.72(3) . . ?
C15B C14B H14B 125.9 . . ?
C13B C14B H14B 125.9 . . ?
Fe2 C14B H14B 127.0 . . ?
C14B C15B C16B 106.328(13) . . ?
C14B C15B Fe2 70.56(2) . . ?
C16B C15B Fe2 67.30(3) . . ?
C14B C15B H15B 126.8 . . ?
C16B C15B H15B 126.8 . . ?
Fe2 C15B H15B 126.8 . . ?
C17B C16B C15B 110.50(3) . . ?
C17B C16B Fe2 70.11(3) . . ?
C15B C16B Fe2 72.468(17) . . ?
C17B C16B H16B 124.7 . . ?
C15B C16B H16B 124.7 . . ?
Fe2 C16B H16B 124.2 . . ?
C16B C17B C13B 105.64(4) . . ?
C16B C17B Fe2 69.05(3) . . ?
C13B C17B Fe2 70.77(2) . . ?
C16B C17B H17B 127.2 . . ?
C13B C17B H17B 127.2 . . ?
Fe2 C17B H17B 124.6 . . ?
N C18 C19 113.40(14) . . ?
N C18 C20 110.36(14) . . ?
C19 C18 C20 111.33(16) . . ?
N C18 C21 103.55(14) . . ?
C19 C18 C21 109.15(16) . . ?
C20 C18 C21 108.67(15) . . ?
C18 C19 H19A 109.5 . . ?
C18 C19 H19B 109.5 . . ?
H19A C19 H19B 109.5 . . ?
C18 C19 H19C 109.5 . . ?
H19A C19 H19C 109.5 . . ?
H19B C19 H19C 109.5 . . ?
C18 C20 H20A 109.5 . . ?
C18 C20 H20B 109.5 . . ?
H20A C20 H20B 109.5 . . ?
C18 C20 H20C 109.5 . . ?
H20A C20 H20C 109.5 . . ?
H20B C20 H20C 109.5 . . ?
C18 C21 H21A 109.5 . . ?
C18 C21 H21B 109.5 . . ?
H21A C21 H21B 109.5 . . ?
C18 C21 H21C 109.5 . . ?
H21A C21 H21C 109.5 . . ?
H21B C21 H21C 109.5 . . ?

loop_
_geom_bond_atom_site_label_1
_geom_bond_atom_site_label_2
_geom_bond_distance
_geom_bond_site_symmetry_2
_geom_bond_publ_flag
N C10 1.4411(19) . y
N C18 1.492(2) . y
N H0 0.8900(5) . ?
C1 B6 1.694(2) . y
C1 B5 1.698(3) . ?
C1 B3 1.708(3) . y
C1 B4 1.711(3) . ?
C1 Fe2 2.0429(17) . y
C1 H1 1.1200 . ?
Fe2 C15A 2.0228(7) . ?
Fe2 B11 2.0252(19) . y
Fe2 C16B 2.0283(7) . ?
Fe2 B6 2.031(2) . y
Fe2 B3 2.034(2) . y
Fe2 C7 2.037(2) . y
Fe2 C17B 2.0423(6) . ?
Fe2 C14A 2.0471(6) . ?
Fe2 C13B 2.0680(7) . ?
Fe2 C16A 2.0790(7) . ?
Fe2 C13A 2.0915(7) . ?
B3 C7 1.712(3) . y
B3 B4 1.794(3) . ?
B3 B8 1.794(3) . ?
B3 H3 1.1200 . ?
B4 B8 1.760(3) . ?
B4 B5 1.761(3) . ?
B4 B9 1.771(3) . ?
B4 H4 1.1200 . ?
B5 C10 1.718(2) . ?
B5 B9 1.757(3) . ?
B5 B6 1.799(3) . ?
B5 H5 1.1200 . ?
B6 C10 1.753(2) . ?
B6 B11 1.791(3) . ?
B6 H6 1.1200 . ?
C7 B11 1.688(3) . y
C7 B12 1.712(3) . ?
C7 B8 1.718(3) . ?
C7 H7 1.1200 . ?
B8 B9 1.760(3) . ?
B8 B12 1.766(3) . ?
B8 H8 1.1200 . ?
B9 C10 1.728(2) . ?
B9 B12 1.771(3) . ?
B9 H9 1.1200 . ?
C10 B12 1.695(3) . ?
C10 B11 1.768(2) . ?
B11 B12 1.792(3) . ?
B11 H11 1.1200 . ?
B12 H12 1.1200 . ?
C13A C14A 1.4200(9) . ?
C13A C17A 1.4200(4) . ?
C13A H13A 0.9500 . ?
C14A C15A 1.4200(4) . ?
C14A H14A 0.9500 . ?
C15A C16A 1.4200(5) . ?
C15A H15A 0.9500 . ?
C16A C17A 1.4200(6) . ?
C16A H16A 0.9500 . ?
C17A H17A 0.9500 . ?
C13B C17B 1.4200(5) . ?
C13B C14B 1.4200(7) . ?
C13B H13B 0.9500 . ?
C14B C15B 1.4200(5) . ?
C14B H14B 0.9500 . ?
C15B C16B 1.4200(8) . ?
C15B H15B 0.9500 . ?
C16B C17B 1.4200(4) . ?
C16B H16B 0.9500 . ?
C17B H17B 0.9500 . ?
C18 C19 1.521(3) . ?
C18 C20 1.521(3) . ?
C18 C21 1.534(3) . ?
C19 H19A 0.9800 . ?
C19 H19B 0.9800 . ?
C19 H19C 0.9800 . ?
C20 H20A 0.9800 . ?
C20 H20B 0.9800 . ?
C20 H20C 0.9800 . ?
C21 H21A 0.9800 . ?
C21 H21B 0.9800 . ?
C21 H21C 0.9800 . ?
